data_7000451
loop_
_publ_author_name
'Lan, Ya-Qian'
'Li, Shun-Li'
'Shao, Kui-Zhan'
'Wang, Xin-Long'
'Hao, Xiang-Rong'
'Su, Zhong-Min'

_publ_section_title
;
 Combination of POMs and deliberately designed macrocations: a rational
 approach for synthesis of POM-pillared metal--organic framework
;
_journal_issue 6
_journal_name_full 'Dalton Transactions'
_journal_page_first 940
_journal_page_last 947
_journal_paper_doi 10.1039/b810287b
_journal_year 2009
_chemical_formula_sum 'C28 H30 Cu2 F4 N14 O10'
_chemical_formula_weight 925.74
_chemical_name_systematic
;
?
;
_space_group_IT_number 15
_symmetry_cell_setting monoclinic
_symmetry_space_group_name_Hall '-C 2yc'
_symmetry_space_group_name_H-M 'C 1 2/c 1'
_atom_sites_solution_hydrogens geom
_atom_sites_solution_primary direct
_atom_sites_solution_secondary difmap
_audit_creation_method SHELXL-97
_cell_angle_alpha 90.000(5)
_cell_angle_beta 103.068(5)
_cell_angle_gamma 90.000(5)
_cell_formula_units_Z 4
_cell_length_a 11.549(5)
_cell_length_b 15.038(5)
_cell_length_c 21.733(5)
_cell_measurement_reflns_used 768
_cell_measurement_temperature 293(2)
_cell_measurement_theta_max 28.3
_cell_measurement_theta_min 1.92
_cell_volume 3677(2)
_computing_cell_refinement 'SMART (Bruker, 1997)'
_computing_data_collection 'SMART (Bruker, 1997)'
_computing_data_reduction SAINT
_computing_molecular_graphics 'SHELXTL-PLUS (Sheldrick, 1990)'
_computing_publication_material SHELXL-97
_computing_structure_refinement 'SHELXL-97 (Sheldrick, 1997)'
_computing_structure_solution 'SHELXS-97(Sheldrick, 1997)'
_diffrn_ambient_temperature 293(2)
_diffrn_measured_fraction_theta_full 0.988
_diffrn_measured_fraction_theta_max 0.927
_diffrn_measurement_device_type 'Bruker APEX CCD area-detector'
_diffrn_measurement_method '\w scans'
_diffrn_radiation_monochromator graphite
_diffrn_radiation_source 'fine-focus sealed tube'
_diffrn_radiation_type MoK\a
_diffrn_radiation_wavelength 0.71069
_diffrn_reflns_av_R_equivalents 0.0205
_diffrn_reflns_av_sigmaI/netI 0.0273
_diffrn_reflns_limit_h_max 7
_diffrn_reflns_limit_h_min -15
_diffrn_reflns_limit_k_max 19
_diffrn_reflns_limit_k_min -18
_diffrn_reflns_limit_l_max 28
_diffrn_reflns_limit_l_min -28
_diffrn_reflns_number 11087
_diffrn_reflns_theta_full 25.00
_diffrn_reflns_theta_max 28.30
_diffrn_reflns_theta_min 1.92
_diffrn_standards_number 0
_exptl_absorpt_coefficient_mu 1.252
_exptl_absorpt_correction_T_max 0.722
_exptl_absorpt_correction_T_min 0.652
_exptl_absorpt_correction_type multi-scan
_exptl_absorpt_process_details 'SADABS(Sheldrick, 1996)'
_exptl_crystal_colour blue
_exptl_crystal_density_diffrn 1.672
_exptl_crystal_density_method 'not measured'
_exptl_crystal_description block
_exptl_crystal_F_000 1880
_exptl_crystal_size_max 0.35
_exptl_crystal_size_mid 0.30
_exptl_crystal_size_min 0.26
_refine_diff_density_max 0.310
_refine_diff_density_min -0.217
_refine_diff_density_rms 0.049
_refine_ls_extinction_method none
_refine_ls_goodness_of_fit_ref 1.009
_refine_ls_hydrogen_treatment mixed
_refine_ls_matrix_type full
_refine_ls_number_parameters 274
_refine_ls_number_reflns 4241
_refine_ls_number_restraints 1
_refine_ls_restrained_S_all 1.009
_refine_ls_R_factor_all 0.0400
_refine_ls_R_factor_gt 0.0292
_refine_ls_shift/su_max 0.001
_refine_ls_shift/su_mean 0.000
_refine_ls_structure_factor_coef Fsqd
_refine_ls_weighting_details 'calc w=1/[\s^2^(Fo^2^)+(0.0477P)^2^+0.0000P] where P=(Fo^2^+2Fc^2^)/3'
_refine_ls_weighting_scheme calc
_refine_ls_wR_factor_gt 0.0785
_refine_ls_wR_factor_ref 0.0807
_reflns_number_gt 3254
_reflns_number_total 4241
_reflns_threshold_expression >2sigma(I)
_cod_data_source_file b810287b.txt
_cod_data_source_block dimer
_cod_depositor_comments
;
The following automatic conversions were performed:
'_symmetry_cell_setting' value 'Monoclinic' changed to 'monoclinic'
according to '/home/saulius/struct/CIF-dictionaries/cif_core.dic'
dictionary named 'cif_core.dic' version 2.4.1 from 2010-06-29.

Automatic conversion script
Id: cif_fix_enum 1527 2010-12-29 10:47:43Z saulius 
;
_cod_original_sg_symbol_Hall -C2yc
_cod_original_sg_symbol_H-M C2/c
_cod_database_code 7000451

loop_
_symmetry_equiv_pos_as_xyz
'x, y, z'
'-x, y, -z+1/2'
'x+1/2, y+1/2, z'
'-x+1/2, y+1/2, -z+1/2'
'-x, -y, -z'
'x, -y, z-1/2'
'-x+1/2, -y+1/2, -z'
'x+1/2, -y+1/2, z-1/2'

loop_
_atom_site_label
_atom_site_type_symbol
_atom_site_fract_x
_atom_site_fract_y
_atom_site_fract_z
_atom_site_U_iso_or_equiv
_atom_site_adp_type
_atom_site_occupancy
_atom_site_symmetry_multiplicity
_atom_site_calc_flag
_atom_site_refinement_flags
_atom_site_disorder_assembly
_atom_site_disorder_group
Cu1 Cu 0.091594(18) 0.548506(14) 0.472656(9) 0.03814(9) Uani 1 1 d . . .
F1 F -0.29757(12) 0.69416(7) 0.31697(5) 0.0674(4) Uani 1 1 d . . .
O1 O -0.07900(10) 0.53956(7) 0.46329(5) 0.0361(3) Uani 1 1 d . . .
C8 C -0.21819(15) 0.55655(11) 0.36128(8) 0.0358(4) Uani 1 1 d . . .
C6 C 0.27204(17) 0.39871(11) 0.53842(8) 0.0420(4) Uani 1 1 d . . .
H6A H 0.3310 0.3570 0.5606 0.050 Uiso 1 1 calc R . .
H6B H 0.2420 0.3764 0.4959 0.050 Uiso 1 1 calc R . .
O2 O 0.10276(17) 0.44406(10) 0.39563(7) 0.0627(4) Uani 1 1 d D . .
N1 N 0.26533(14) 0.55485(9) 0.50454(7) 0.0416(3) Uani 1 1 d . . .
F2 F -0.39049(17) 0.44080(10) 0.19352(7) 0.1020(6) Uani 1 1 d . . .
O4 O -0.07146(15) 0.16925(10) 0.38811(7) 0.0689(4) Uani 1 1 d . . .
N5 N -0.02400(14) 0.69264(9) 0.39178(7) 0.0426(4) Uani 1 1 d . A .
N7 N -0.04249(16) 0.24389(11) 0.41002(8) 0.0517(4) Uani 1 1 d . . .
N4 N 0.07950(14) 0.64715(10) 0.41197(7) 0.0444(4) Uani 1 1 d . . .
N2 N 0.32747(13) 0.48493(10) 0.53538(7) 0.0402(3) Uani 1 1 d . A .
C9 C -0.28441(17) 0.60464(12) 0.31129(8) 0.0435(4) Uani 1 1 d . . .
N3 N 0.45040(15) 0.59846(12) 0.55003(8) 0.0548(4) Uani 1 1 d . . .
O5 O -0.10872(15) 0.28946(9) 0.43458(8) 0.0665(4) Uani 1 1 d . . .
O3 O 0.06135(15) 0.27164(11) 0.41287(9) 0.0773(5) Uani 1 1 d . . .
C2 C 0.34321(17) 0.62100(14) 0.51496(9) 0.0478(5) Uani 1 1 d . A .
H2 H 0.3251 0.6781 0.4993 0.057 Uiso 1 1 calc R . .
C7 C -0.16859(15) 0.59497(11) 0.42720(8) 0.0359(4) Uani 1 1 d . . .
C13 C -0.21117(18) 0.46611(12) 0.35131(9) 0.0458(4) Uani 1 1 d . . .
H13 H -0.1662 0.4310 0.3832 0.055 Uiso 1 1 calc R . .
C1 C 0.43648(18) 0.51319(15) 0.56185(9) 0.0504(5) Uani 1 1 d . A .
H1 H 0.4957 0.4775 0.5857 0.060 Uiso 1 1 calc R . .
C12 C -0.2691(2) 0.42605(14) 0.29526(10) 0.0602(6) Uani 1 1 d . . .
H12 H -0.2646 0.3650 0.2896 0.072 Uiso 1 1 calc R . .
C5 C -0.11616(17) 0.68899(11) 0.42714(9) 0.0442(4) Uani 1 1 d . . .
H5A H -0.1791 0.7302 0.4088 0.053 Uiso 1 1 calc R A .
H5B H -0.0833 0.7074 0.4703 0.053 Uiso 1 1 calc R . .
N6 N 0.08809(18) 0.72695(13) 0.32638(8) 0.0653(5) Uani 1 1 d . . .
C11 C -0.3328(2) 0.47890(16) 0.24893(9) 0.0608(6) Uani 1 1 d . . .
C4 C -0.0153(2) 0.73892(14) 0.34060(10) 0.0598(6) Uani 1 1 d . A .
H4 H -0.0751 0.7752 0.3178 0.072 Uiso 1 1 calc R . .
C10 C -0.3418(2) 0.56830(15) 0.25456(9) 0.0554(5) Uani 1 1 d . . .
H10 H -0.3844 0.6031 0.2218 0.066 Uiso 1 1 calc R . .
C3 C 0.14271(19) 0.67032(14) 0.37086(10) 0.0551(5) Uani 1 1 d . A .
H3 H 0.2190 0.6489 0.3728 0.066 Uiso 1 1 calc R . .
C14 C 0.0853(6) 0.4491(4) 0.3297(2) 0.0937(16) Uani 0.70 1 d P A 1
H14A H 0.0982 0.3916 0.3133 0.141 Uiso 0.70 1 calc PR A 1
H14B H 0.1403 0.4910 0.3190 0.141 Uiso 0.70 1 calc PR A 1
H14C H 0.0055 0.4682 0.3118 0.141 Uiso 0.70 1 calc PR A 1
C14' C 0.1686(12) 0.4380(7) 0.3510(6) 0.085(3) Uani 0.30 1 d P A 2
H14D H 0.1500 0.3834 0.3279 0.128 Uiso 0.30 1 calc PR A 2
H14E H 0.2516 0.4389 0.3711 0.128 Uiso 0.30 1 calc PR A 2
H14F H 0.1506 0.4874 0.3224 0.128 Uiso 0.30 1 calc PR A 2
H2O H 0.075(3) 0.3954(12) 0.3983(17) 0.128 Uiso 1 1 d D . .

loop_
_atom_site_aniso_label
_atom_site_aniso_U_11
_atom_site_aniso_U_22
_atom_site_aniso_U_33
_atom_site_aniso_U_23
_atom_site_aniso_U_13
_atom_site_aniso_U_12
Cu1 0.03760(14) 0.03982(14) 0.03224(13) 0.01104(8) -0.00210(9) 0.00081(9)
F1 0.0881(9) 0.0482(7) 0.0521(7) 0.0090(5) -0.0133(6) 0.0229(6)
O1 0.0367(6) 0.0350(6) 0.0317(6) 0.0086(5) -0.0026(5) 0.0048(5)
C8 0.0360(9) 0.0385(9) 0.0297(8) 0.0034(7) 0.0010(7) 0.0007(7)
C6 0.0496(11) 0.0391(10) 0.0343(9) 0.0009(7) 0.0034(8) 0.0104(8)
O2 0.0820(11) 0.0606(10) 0.0466(8) -0.0076(7) 0.0169(8) -0.0078(8)
N1 0.0399(8) 0.0439(8) 0.0371(8) 0.0082(6) 0.0006(6) 0.0042(7)
F2 0.1378(15) 0.0923(11) 0.0505(8) -0.0149(7) -0.0319(9) -0.0310(9)
O4 0.0784(11) 0.0498(9) 0.0717(11) -0.0148(8) 0.0027(9) -0.0014(8)
N5 0.0476(9) 0.0326(8) 0.0400(8) 0.0082(6) -0.0056(7) -0.0039(6)
N7 0.0547(11) 0.0421(9) 0.0549(10) 0.0090(8) 0.0051(8) 0.0065(8)
N4 0.0440(9) 0.0442(9) 0.0397(8) 0.0110(7) -0.0019(7) -0.0017(7)
N2 0.0393(8) 0.0461(8) 0.0334(8) 0.0055(6) 0.0044(6) 0.0066(7)
C9 0.0449(11) 0.0445(10) 0.0365(9) 0.0077(7) -0.0001(8) 0.0050(8)
N3 0.0458(10) 0.0626(12) 0.0506(10) 0.0029(8) -0.0005(8) -0.0042(8)
O5 0.0739(11) 0.0469(9) 0.0800(11) 0.0029(7) 0.0203(9) 0.0151(7)
O3 0.0642(11) 0.0613(10) 0.1063(13) -0.0025(9) 0.0194(10) -0.0010(8)
C2 0.0455(11) 0.0502(11) 0.0446(11) 0.0053(9) 0.0036(9) -0.0031(9)
C7 0.0389(9) 0.0332(9) 0.0303(8) 0.0061(7) -0.0031(7) 0.0049(7)
C13 0.0598(12) 0.0362(10) 0.0370(10) 0.0045(7) 0.0017(9) -0.0010(8)
C1 0.0388(11) 0.0659(13) 0.0420(11) 0.0009(9) -0.0002(9) 0.0077(9)
C12 0.0844(17) 0.0448(11) 0.0453(11) -0.0053(9) 0.0017(11) -0.0131(10)
C5 0.0554(12) 0.0328(9) 0.0383(9) 0.0007(7) -0.0021(8) 0.0046(8)
N6 0.0641(12) 0.0731(13) 0.0535(11) 0.0288(9) 0.0023(9) -0.0120(10)
C11 0.0701(15) 0.0678(14) 0.0355(11) -0.0063(10) -0.0066(10) -0.0177(12)
C4 0.0646(14) 0.0515(12) 0.0531(12) 0.0255(10) -0.0078(10) -0.0074(10)
C10 0.0547(13) 0.0674(14) 0.0352(10) 0.0096(9) -0.0085(9) -0.0015(10)
C3 0.0522(12) 0.0599(13) 0.0485(11) 0.0155(10) 0.0013(10) -0.0097(10)
C14 0.125(4) 0.110(4) 0.053(2) -0.006(2) 0.033(3) -0.022(4)
C14' 0.099(8) 0.061(6) 0.105(9) 0.000(5) 0.043(8) -0.005(6)

loop_
_atom_type_symbol
_atom_type_description
_atom_type_scat_dispersion_real
_atom_type_scat_dispersion_imag
_atom_type_scat_source
C C 0.0033 0.0016 'International Tables Vol C Tables 4.2.6.8 and 6.1.1.4'
H H 0.0000 0.0000 'International Tables Vol C Tables 4.2.6.8 and 6.1.1.4'
N N 0.0061 0.0033 'International Tables Vol C Tables 4.2.6.8 and 6.1.1.4'
O O 0.0106 0.0060 'International Tables Vol C Tables 4.2.6.8 and 6.1.1.4'
F F 0.0171 0.0103 'International Tables Vol C Tables 4.2.6.8 and 6.1.1.4'
Cu Cu 0.3201 1.2651 'International Tables Vol C Tables 4.2.6.8 and 6.1.1.4'

loop_
_geom_angle_atom_site_label_1
_geom_angle_atom_site_label_2
_geom_angle_atom_site_label_3
_geom_angle
_geom_angle_site_symmetry_1
_geom_angle_site_symmetry_3
_geom_angle_publ_flag
O1 Cu1 O1 77.87(5) . 5_566 ?
O1 Cu1 N4 93.75(6) . . ?
O1 Cu1 N4 169.81(6) 5_566 . ?
O1 Cu1 N1 165.81(6) . . ?
O1 Cu1 N1 90.93(5) 5_566 . ?
N4 Cu1 N1 96.40(6) . . ?
O1 Cu1 O2 95.64(6) . . ?
O1 Cu1 O2 94.62(6) 5_566 . ?
N4 Cu1 O2 91.94(7) . . ?
N1 Cu1 O2 93.91(7) . . ?
O1 Cu1 Cu1 39.07(3) . 5_566 ?
O1 Cu1 Cu1 38.80(4) 5_566 5_566 ?
N4 Cu1 Cu1 132.57(5) . 5_566 ?
N1 Cu1 Cu1 129.18(5) . 5_566 ?
O2 Cu1 Cu1 96.60(5) . 5_566 ?
C7 O1 Cu1 127.87(10) . . ?
C7 O1 Cu1 129.09(11) . 5_566 ?
Cu1 O1 Cu1 102.13(5) . 5_566 ?
C13 C8 C9 115.65(16) . . ?
C13 C8 C7 119.69(15) . . ?
C9 C8 C7 124.14(15) . . ?
N2 C6 C7 111.26(14) . 5_566 ?
N2 C6 H6A 109.4 . . ?
C7 C6 H6A 109.4 5_566 . ?
N2 C6 H6B 109.4 . . ?
C7 C6 H6B 109.4 5_566 . ?
H6A C6 H6B 108.0 . . ?
C14' O2 Cu1 133.6(5) . . ?
C14 O2 Cu1 133.0(2) . . ?
C14' O2 H2O 107(3) . . ?
C14 O2 H2O 99(3) . . ?
Cu1 O2 H2O 118(2) . . ?
C2 N1 N2 103.52(16) . . ?
C2 N1 Cu1 133.92(13) . . ?
N2 N1 Cu1 121.14(11) . . ?
C4 N5 N4 107.73(17) . . ?
C4 N5 C5 131.68(17) . . ?
N4 N5 C5 120.48(14) . . ?
O5 N7 O4 122.05(19) . . ?
O5 N7 O3 118.14(18) . . ?
O4 N7 O3 119.49(18) . . ?
C3 N4 N5 103.21(15) . . ?
C3 N4 Cu1 133.23(14) . . ?
N5 N4 Cu1 121.26(12) . . ?
C1 N2 N1 107.96(16) . . ?
C1 N2 C6 130.44(16) . . ?
N1 N2 C6 121.52(15) . . ?
F1 C9 C10 115.65(16) . . ?
F1 C9 C8 119.89(16) . . ?
C10 C9 C8 124.45(18) . . ?
C1 N3 C2 102.58(16) . . ?
N1 C2 N3 114.24(18) . . ?
N1 C2 H2 122.9 . . ?
N3 C2 H2 122.9 . . ?
O1 C7 C8 111.56(13) . . ?
O1 C7 C5 107.59(14) . . ?
C8 C7 C5 114.22(14) . . ?
O1 C7 C6 108.36(13) . 5_566 ?
C8 C7 C6 107.97(14) . 5_566 ?
C5 C7 C6 106.90(14) . 5_566 ?
C8 C13 C12 122.07(18) . . ?
C8 C13 H13 119.0 . . ?
C12 C13 H13 119.0 . . ?
N3 C1 N2 111.71(17) . . ?
N3 C1 H1 124.1 . . ?
N2 C1 H1 124.1 . . ?
C11 C12 C13 118.0(2) . . ?
C11 C12 H12 121.0 . . ?
C13 C12 H12 121.0 . . ?
N5 C5 C7 111.84(14) . . ?
N5 C5 H5A 109.2 . . ?
C7 C5 H5A 109.2 . . ?
N5 C5 H5B 109.2 . . ?
C7 C5 H5B 109.2 . . ?
H5A C5 H5B 107.9 . . ?
C4 N6 C3 102.90(17) . . ?
C10 C11 C12 123.50(19) . . ?
C10 C11 F2 117.6(2) . . ?
C12 C11 F2 118.9(2) . . ?
N6 C4 N5 111.65(18) . . ?
N6 C4 H4 124.2 . . ?
N5 C4 H4 124.2 . . ?
C11 C10 C9 116.36(18) . . ?
C11 C10 H10 121.8 . . ?
C9 C10 H10 121.8 . . ?
N4 C3 N6 114.5(2) . . ?
N4 C3 H3 122.7 . . ?
N6 C3 H3 122.7 . . ?
O2 C14 H14A 109.5 . . ?
O2 C14 H14B 109.5 . . ?
H14A C14 H14B 109.5 . . ?
O2 C14 H14C 109.5 . . ?
H14A C14 H14C 109.5 . . ?
H14B C14 H14C 109.5 . . ?
O2 C14' H14D 109.5 . . ?
O2 C14' H14E 109.5 . . ?
H14D C14' H14E 109.5 . . ?
O2 C14' H14F 109.5 . . ?
H14D C14' H14F 109.5 . . ?
H14E C14' H14F 109.5 . . ?

loop_
_geom_bond_atom_site_label_1
_geom_bond_atom_site_label_2
_geom_bond_distance
_geom_bond_site_symmetry_2
_geom_bond_publ_flag
Cu1 O1 1.9390(15) . ?
Cu1 O1 1.9505(12) 5_566 ?
Cu1 N4 1.9688(15) . ?
Cu1 N1 1.9714(18) . ?
Cu1 O2 2.3202(16) . ?
Cu1 Cu1 3.0255(9) 5_566 ?
F1 C9 1.363(2) . ?
O1 C7 1.4188(19) . ?
O1 Cu1 1.9505(12) 5_566 ?
C8 C13 1.382(2) . ?
C8 C9 1.383(2) . ?
C8 C7 1.531(2) . ?
C6 N2 1.454(2) . ?
C6 C7 1.549(3) 5_566 ?
C6 H6A 0.9700 . ?
C6 H6B 0.9700 . ?
O2 C14' 1.365(11) . ?
O2 C14 1.403(5) . ?
O2 H2O 0.808(10) . ?
N1 C2 1.326(2) . ?
N1 N2 1.3610(19) . ?
F2 C11 1.364(2) . ?
O4 N7 1.236(2) . ?
N5 C4 1.335(2) . ?
N5 N4 1.361(2) . ?
N5 C5 1.448(3) . ?
N7 O5 1.235(2) . ?
N7 O3 1.258(2) . ?
N4 C3 1.322(2) . ?
N2 C1 1.330(2) . ?
C9 C10 1.374(3) . ?
N3 C1 1.325(3) . ?
N3 C2 1.342(3) . ?
C2 H2 0.9300 . ?
C7 C5 1.538(2) . ?
C7 C6 1.549(3) 5_566 ?
C13 C12 1.388(3) . ?
C13 H13 0.9300 . ?
C1 H1 0.9300 . ?
C12 C11 1.360(3) . ?
C12 H12 0.9300 . ?
C5 H5A 0.9700 . ?
C5 H5B 0.9700 . ?
N6 C4 1.312(3) . ?
N6 C3 1.335(2) . ?
C11 C10 1.356(3) . ?
C4 H4 0.9300 . ?
C10 H10 0.9300 . ?
C3 H3 0.9300 . ?
C14 H14A 0.9600 . ?
C14 H14B 0.9600 . ?
C14 H14C 0.9600 . ?
C14' H14D 0.9600 . ?
C14' H14E 0.9600 . ?
C14' H14F 0.9600 . ?

loop_
_geom_torsion_atom_site_label_1
_geom_torsion_atom_site_label_2
_geom_torsion_atom_site_label_3
_geom_torsion_atom_site_label_4
_geom_torsion
_geom_torsion_site_symmetry_1
_geom_torsion_site_symmetry_2
_geom_torsion_site_symmetry_3
_geom_torsion_site_symmetry_4
_geom_torsion_publ_flag
O1 Cu1 O1 C7 169.82(15) 5_566 . . . ?
N4 Cu1 O1 C7 -4.32(13) . . . . ?
N1 Cu1 O1 C7 131.3(2) . . . . ?
O2 Cu1 O1 C7 -96.65(13) . . . . ?
Cu1 Cu1 O1 C7 169.82(15) 5_566 . . . ?
O1 Cu1 O1 Cu1 0.0 5_566 . . 5_566 ?
N4 Cu1 O1 Cu1 -174.14(6) . . . 5_566 ?
N1 Cu1 O1 Cu1 -38.5(2) . . . 5_566 ?
O2 Cu1 O1 Cu1 93.53(7) . . . 5_566 ?
O1 Cu1 O2 C14' 142.1(8) . . . . ?
O1 Cu1 O2 C14' -139.6(8) 5_566 . . . ?
N4 Cu1 O2 C14' 48.2(8) . . . . ?
N1 Cu1 O2 C14' -48.4(8) . . . . ?
Cu1 Cu1 O2 C14' -178.6(8) 5_566 . . . ?
O1 Cu1 O2 C14 83.8(4) . . . . ?
O1 Cu1 O2 C14 162.1(4) 5_566 . . . ?
N4 Cu1 O2 C14 -10.1(4) . . . . ?
N1 Cu1 O2 C14 -106.7(4) . . . . ?
Cu1 Cu1 O2 C14 123.1(4) 5_566 . . . ?
O1 Cu1 N1 C2 -100.3(3) . . . . ?
O1 Cu1 N1 C2 -137.81(18) 5_566 . . . ?
N4 Cu1 N1 C2 35.10(19) . . . . ?
O2 Cu1 N1 C2 127.50(18) . . . . ?
Cu1 Cu1 N1 C2 -130.71(16) 5_566 . . . ?
O1 Cu1 N1 N2 63.7(3) . . . . ?
O1 Cu1 N1 N2 26.14(13) 5_566 . . . ?
N4 Cu1 N1 N2 -160.95(13) . . . . ?
O2 Cu1 N1 N2 -68.55(13) . . . . ?
Cu1 Cu1 N1 N2 33.23(15) 5_566 . . . ?
C4 N5 N4 C3 0.2(2) . . . . ?
C5 N5 N4 C3 -176.43(16) . . . . ?
C4 N5 N4 Cu1 -164.75(13) . . . . ?
C5 N5 N4 Cu1 18.7(2) . . . . ?
O1 Cu1 N4 C3 -146.43(18) . . . . ?
O1 Cu1 N4 C3 179.2(3) 5_566 . . . ?
N1 Cu1 N4 C3 43.51(19) . . . . ?
O2 Cu1 N4 C3 -50.65(19) . . . . ?
Cu1 Cu1 N4 C3 -151.44(16) 5_566 . . . ?
O1 Cu1 N4 N5 13.21(14) . . . . ?
O1 Cu1 N4 N5 -21.1(4) 5_566 . . . ?
N1 Cu1 N4 N5 -156.85(13) . . . . ?
O2 Cu1 N4 N5 108.99(14) . . . . ?
Cu1 Cu1 N4 N5 8.20(17) 5_566 . . . ?
C2 N1 N2 C1 0.08(19) . . . . ?
Cu1 N1 N2 C1 -168.10(13) . . . . ?
C2 N1 N2 C6 176.98(15) . . . . ?
Cu1 N1 N2 C6 8.8(2) . . . . ?
C7 C6 N2 C1 114.5(2) 5_566 . . . ?
C7 C6 N2 N1 -61.6(2) 5_566 . . . ?
C13 C8 C9 F1 179.24(17) . . . . ?
C7 C8 C9 F1 7.5(3) . . . . ?
C13 C8 C9 C10 0.3(3) . . . . ?
C7 C8 C9 C10 -171.38(19) . . . . ?
N2 N1 C2 N3 0.1(2) . . . . ?
Cu1 N1 C2 N3 166.01(14) . . . . ?
C1 N3 C2 N1 -0.2(2) . . . . ?
Cu1 O1 C7 C8 94.30(15) . . . . ?
Cu1 O1 C7 C8 -98.55(15) 5_566 . . . ?
Cu1 O1 C7 C5 -31.72(18) . . . . ?
Cu1 O1 C7 C5 135.43(12) 5_566 . . . ?
Cu1 O1 C7 C6 -146.97(11) . . . 5_566 ?
Cu1 O1 C7 C6 20.18(19) 5_566 . . 5_566 ?
C13 C8 C7 O1 24.6(2) . . . . ?
C9 C8 C7 O1 -163.97(16) . . . . ?
C13 C8 C7 C5 146.93(17) . . . . ?
C9 C8 C7 C5 -41.7(2) . . . . ?
C13 C8 C7 C6 -94.32(19) . . . 5_566 ?
C9 C8 C7 C6 77.1(2) . . . 5_566 ?
C9 C8 C13 C12 -1.4(3) . . . . ?
C7 C8 C13 C12 170.7(2) . . . . ?
C2 N3 C1 N2 0.3(2) . . . . ?
N1 N2 C1 N3 -0.2(2) . . . . ?
C6 N2 C1 N3 -176.77(16) . . . . ?
C8 C13 C12 C11 1.1(3) . . . . ?
C4 N5 C5 C7 119.0(2) . . . . ?
N4 N5 C5 C7 -65.3(2) . . . . ?
O1 C7 C5 N5 68.21(17) . . . . ?
C8 C7 C5 N5 -56.2(2) . . . . ?
C6 C7 C5 N5 -175.58(13) 5_566 . . . ?
C13 C12 C11 C10 0.4(4) . . . . ?
C13 C12 C11 F2 -179.9(2) . . . . ?
C3 N6 C4 N5 0.6(2) . . . . ?
N4 N5 C4 N6 -0.5(2) . . . . ?
C5 N5 C4 N6 175.58(18) . . . . ?
C12 C11 C10 C9 -1.4(4) . . . . ?
F2 C11 C10 C9 178.9(2) . . . . ?
F1 C9 C10 C11 -177.90(19) . . . . ?
C8 C9 C10 C11 1.1(3) . . . . ?
N5 N4 C3 N6 0.2(2) . . . . ?
Cu1 N4 C3 N6 162.42(15) . . . . ?
C4 N6 C3 N4 -0.5(3) . . . . ?
